data_7160468
loop_
_publ_author_name
'Varma, A. Anagha'
'Gopinath, Purushothaman'

_publ_section_title
;
 Dual palladium-organophotoredox catalyzed C-H olefination-annulation of
 aryl carboxylic acids.
;
_journal_issue 18
_journal_name_full 'Organic &amp; biomolecular chemistry'
_journal_page_first 4398
_journal_page_last 4402
_journal_paper_doi 10.1039/d5ob00275c
_journal_volume 23
_journal_year 2025
_chemical_formula_moiety 'C16 H14 O4'
_chemical_formula_sum 'C16 H14 O4'
_chemical_formula_weight 270.27
_space_group_crystal_system orthorhombic
_space_group_IT_number 19
_space_group_name_Hall 'P 2ac 2ab'
_space_group_name_H-M_alt 'P 21 21 21'
_atom_sites_solution_hydrogens geom
_atom_sites_solution_primary dual
_audit_creation_date 2024-08-08
_audit_creation_method
;
Olex2 1.5
(compiled 2023.08.24 svn.re1ec1418 for OlexSys, GUI svn.r6817)
;
_audit_update_record
;
2024-12-31 deposited with the CCDC.	2025-04-01 downloaded from the CCDC.
;
_cell_angle_alpha 90
_cell_angle_beta 90
_cell_angle_gamma 90
_cell_formula_units_Z 4
_cell_length_a 4.7983(2)
_cell_length_b 12.3215(6)
_cell_length_c 22.0080(11)
_cell_measurement_reflns_used 9830
_cell_measurement_temperature 100.00
_cell_measurement_theta_max 28.27
_cell_measurement_theta_min 2.48
_cell_volume 1301.16(11)
_computing_cell_refinement 'SAINT V8.40B (?, 2016)'
_computing_data_reduction 'SAINT V8.40B (?, 2016)'
_computing_molecular_graphics 'Olex2 1.5 (Dolomanov et al., 2009)'
_computing_publication_material 'Olex2 1.5 (Dolomanov et al., 2009)'
_computing_structure_refinement 'XL  (Sheldrick, 2008)'
_computing_structure_solution 'SHELXT 2018/2 (Sheldrick, 2018)'
_diffrn_ambient_temperature 100.00
_diffrn_measured_fraction_theta_full 0.999
_diffrn_measured_fraction_theta_max 0.997
_diffrn_measurement_device_type 'Bruker APEX-II CCD'
_diffrn_measurement_method '\f and \w scans'
_diffrn_radiation_type MoK\a
_diffrn_radiation_wavelength 0.71073
_diffrn_reflns_av_R_equivalents 0.0365
_diffrn_reflns_av_unetI/netI 0.0194
_diffrn_reflns_Laue_measured_fraction_full 0.999
_diffrn_reflns_Laue_measured_fraction_max 0.997
_diffrn_reflns_limit_h_max 6
_diffrn_reflns_limit_h_min -5
_diffrn_reflns_limit_k_max 16
_diffrn_reflns_limit_k_min -16
_diffrn_reflns_limit_l_max 29
_diffrn_reflns_limit_l_min -29
_diffrn_reflns_number 31758
_diffrn_reflns_point_group_measured_fraction_full 0.999
_diffrn_reflns_point_group_measured_fraction_max 0.997
_diffrn_reflns_theta_full 25.242
_diffrn_reflns_theta_max 28.313
_diffrn_reflns_theta_min 2.482
_diffrn_source_current 1.4
_diffrn_source_power 0.07
_diffrn_source_voltage 50.0
_diffrn_standards_number 0
_exptl_absorpt_coefficient_mu 0.099
_exptl_absorpt_correction_T_max 0.7457
_exptl_absorpt_correction_T_min 0.6458
_exptl_absorpt_correction_type multi-scan
_exptl_absorpt_process_details
;
SADABS-2016/2 (Bruker,2016/2) was used for absorption correction.
wR2(int) was 0.0884 before and 0.0575 after correction.
The Ratio of minimum to maximum transmission is 0.8660.
The \l/2 correction factor is Not present.
;
_exptl_crystal_colour 'clear colourless'
_exptl_crystal_colour_lustre clear
_exptl_crystal_colour_primary colourless
_exptl_crystal_density_diffrn 1.380
_exptl_crystal_description needle
_exptl_crystal_F_000 568
_exptl_crystal_size_max 0.1
_exptl_crystal_size_mid 0.08
_exptl_crystal_size_min 0.05
_refine_diff_density_max 0.434
_refine_diff_density_min -0.174
_refine_diff_density_rms 0.042
_refine_ls_abs_structure_details
;
 Refined as an inversion twin.
;
_refine_ls_abs_structure_Flack -0.1(12)
_refine_ls_extinction_method none
_refine_ls_goodness_of_fit_ref 1.034
_refine_ls_hydrogen_treatment constr
_refine_ls_matrix_type full
_refine_ls_number_parameters 183
_refine_ls_number_reflns 3232
_refine_ls_number_restraints 0
_refine_ls_restrained_S_all 1.034
_refine_ls_R_factor_all 0.0366
_refine_ls_R_factor_gt 0.0348
_refine_ls_shift/su_max 0.000
_refine_ls_shift/su_mean 0.000
_refine_ls_structure_factor_coef Fsqd
_refine_ls_weighting_details 'w=1/[\s^2^(Fo^2^)+(0.0521P)^2^+0.3334P] where P=(Fo^2^+2Fc^2^)/3'
_refine_ls_weighting_scheme calc
_refine_ls_wR_factor_gt 0.0923
_refine_ls_wR_factor_ref 0.0932
_reflns_Friedel_coverage 0.694
_reflns_Friedel_fraction_full 1.000
_reflns_Friedel_fraction_max 0.997
_reflns_number_gt 3077
_reflns_number_total 3232
_reflns_threshold_expression 'I > 2\s(I)'
_cod_data_source_file d5ob00275c2.cif
_cod_data_source_block mo_gp_a6_5_0m
_cod_depositor_comments 'Adding full bibliography for 7160467--7160468.cif.'
_cod_database_code 7160468
_shelx_shelxl_version_number 2019/1
_shelx_space_group_comment
;
The symmetry employed for this shelxl refinement is uniquely defined
by the following loop, which should always be used as a source of
symmetry information in preference to the above space-group names.
They are only intended as comments.
;
_shelx_estimated_absorpt_t_max 0.995
_shelx_estimated_absorpt_t_min 0.990
_olex2_refinement_description
;
1. Twinned data refinement
 Scales: 1.10795
 -0.10795
2.a Ternary CH refined with riding coordinates:
 C12(H12)
2.b Secondary CH2 refined with riding coordinates:
 C15(H15A,H15B), C13(H13A,H13B)
2.c Aromatic/amide H refined with riding coordinates:
 C5(H5), C7(H7), C8(H8), C6(H6), C3(H3), C10(H10)
2.d Idealised Me refined as rotating group:
 C16(H16A,H16B,H16C)
;
_olex2_submission_special_instructions 'No special instructions were received'

loop_
_space_group_symop_operation_xyz
'x, y, z'
'-x+1/2, -y, z+1/2'
'-x, y+1/2, -z+1/2'
'x+1/2, -y+1/2, -z'

loop_
_atom_site_label
_atom_site_type_symbol
_atom_site_fract_x
_atom_site_fract_y
_atom_site_fract_z
_atom_site_U_iso_or_equiv
_atom_site_adp_type
_atom_site_occupancy
_atom_site_site_symmetry_order
_atom_site_calc_flag
_atom_site_refinement_flags_posn
_atom_site_refinement_flags_adp
_atom_site_refinement_flags_occupancy
_atom_site_disorder_assembly
_atom_site_disorder_group
O4 O 0.8074(3) 0.62018(11) 0.53958(6) 0.0283(3) Uani 1 1 d . . . . .
O3 O 1.1407(3) 0.54529(11) 0.59661(6) 0.0301(3) Uani 1 1 d . . . . .
O2 O 1.0643(3) 0.74084(10) 0.69032(6) 0.0268(3) Uani 1 1 d . . . . .
O1 O 1.1228(3) 0.90666(11) 0.73007(6) 0.0325(3) Uani 1 1 d . . . . .
C4 C 0.4751(4) 0.77141(14) 0.85664(8) 0.0213(3) Uani 1 1 d . . . . .
C14 C 0.9203(4) 0.59030(14) 0.59235(8) 0.0251(4) Uani 1 1 d . . . . .
C5 C 0.3487(4) 0.81780(14) 0.90885(8) 0.0242(4) Uani 1 1 d . . . . .
H5 H 0.405462 0.887586 0.922403 0.029 Uiso 1 1 calc R U . . .
C9 C 0.3925(4) 0.66517(14) 0.83768(8) 0.0215(3) Uani 1 1 d . . . . .
C7 C 0.0625(4) 0.65830(16) 0.92081(8) 0.0271(4) Uani 1 1 d . . . . .
H7 H -0.078277 0.620821 0.942736 0.033 Uiso 1 1 calc R U . . .
C8 C 0.1826(4) 0.61032(14) 0.87109(8) 0.0246(4) Uani 1 1 d . . . . .
H8 H 0.124927 0.539835 0.858930 0.029 Uiso 1 1 calc R U . . .
C6 C 0.1459(4) 0.76290(16) 0.93978(8) 0.0271(4) Uani 1 1 d . . . . .
H6 H 0.060519 0.795273 0.974250 0.033 Uiso 1 1 calc R U . . .
C2 C 0.7953(4) 0.77898(14) 0.77408(8) 0.0230(3) Uani 1 1 d . . . . .
C1 C 1.0092(4) 0.82003(15) 0.73216(8) 0.0261(4) Uani 1 1 d . . . . .
C3 C 0.6809(4) 0.82828(14) 0.82347(8) 0.0222(3) Uani 1 1 d . . . . .
H3 H 0.737697 0.899026 0.835344 0.027 Uiso 1 1 calc R U . . .
C10 C 0.5218(4) 0.61603(14) 0.78662(8) 0.0230(4) Uani 1 1 d . . . . .
H10 H 0.470771 0.545021 0.774003 0.028 Uiso 1 1 calc R U . . .
C11 C 0.7216(4) 0.67328(14) 0.75598(8) 0.0228(3) Uani 1 1 d . . . . .
C15 C 0.9694(4) 0.59285(17) 0.48573(8) 0.0300(4) Uani 1 1 d . . . . .
H15A H 0.999500 0.513461 0.483525 0.036 Uiso 1 1 calc R U . . .
H15B H 1.153327 0.629147 0.487115 0.036 Uiso 1 1 calc R U . . .
C12 C 0.8971(4) 0.64357(14) 0.70200(8) 0.0237(4) Uani 1 1 d . . . . .
H12 H 1.021439 0.581078 0.712286 0.028 Uiso 1 1 calc R U . . .
C16 C 0.8070(5) 0.63096(19) 0.43151(9) 0.0369(5) Uani 1 1 d . . . . .
H16A H 0.905759 0.610443 0.394264 0.055 Uiso 1 1 calc R U . . .
H16B H 0.787174 0.710069 0.433098 0.055 Uiso 1 1 calc R U . . .
H16C H 0.622000 0.597260 0.431756 0.055 Uiso 1 1 calc R U . . .
C13 C 0.7312(4) 0.61842(16) 0.64518(9) 0.0272(4) Uani 1 1 d . . . . .
H13A H 0.615770 0.682136 0.634322 0.033 Uiso 1 1 calc R U . . .
H13B H 0.604362 0.556729 0.653307 0.033 Uiso 1 1 calc R U . . .

loop_
_atom_site_aniso_label
_atom_site_aniso_U_11
_atom_site_aniso_U_22
_atom_site_aniso_U_33
_atom_site_aniso_U_23
_atom_site_aniso_U_13
_atom_site_aniso_U_12
O4 0.0244(7) 0.0352(7) 0.0252(6) -0.0012(5) 0.0010(5) 0.0026(6)
O3 0.0284(7) 0.0316(7) 0.0303(7) 0.0022(5) -0.0015(6) 0.0010(6)
O2 0.0253(7) 0.0247(6) 0.0304(6) 0.0002(5) 0.0027(5) -0.0046(5)
O1 0.0355(8) 0.0244(6) 0.0375(7) -0.0002(5) 0.0069(6) -0.0077(6)
C4 0.0187(8) 0.0213(8) 0.0239(8) 0.0021(6) -0.0025(7) 0.0021(6)
C14 0.0239(9) 0.0233(8) 0.0282(9) -0.0021(7) -0.0001(7) -0.0064(7)
C5 0.0228(9) 0.0248(8) 0.0251(8) -0.0014(6) -0.0033(7) 0.0016(7)
C9 0.0172(8) 0.0219(8) 0.0252(8) 0.0025(6) -0.0018(6) 0.0015(7)
C7 0.0218(9) 0.0313(9) 0.0282(8) 0.0046(7) 0.0022(7) 0.0000(7)
C8 0.0215(9) 0.0236(8) 0.0287(8) 0.0028(6) -0.0002(7) 0.0000(7)
C6 0.0259(9) 0.0314(9) 0.0240(8) 0.0001(7) 0.0014(7) 0.0036(8)
C2 0.0208(8) 0.0204(7) 0.0278(8) 0.0019(6) -0.0004(7) -0.0012(7)
C1 0.0260(9) 0.0236(8) 0.0286(8) 0.0004(7) 0.0001(7) -0.0010(7)
C3 0.0210(8) 0.0183(7) 0.0272(8) 0.0007(6) -0.0018(7) 0.0001(6)
C10 0.0209(8) 0.0193(7) 0.0289(8) -0.0002(6) -0.0001(7) -0.0008(6)
C11 0.0200(8) 0.0226(7) 0.0257(8) 0.0001(6) -0.0004(6) 0.0006(7)
C15 0.0289(10) 0.0362(10) 0.0248(8) -0.0017(8) 0.0021(7) 0.0032(8)
C12 0.0217(8) 0.0219(7) 0.0275(8) 0.0022(6) 0.0008(7) -0.0019(7)
C16 0.0413(12) 0.0409(11) 0.0285(10) 0.0015(8) -0.0036(9) 0.0023(10)
C13 0.0216(8) 0.0327(9) 0.0272(8) -0.0030(7) 0.0016(7) -0.0019(7)

loop_
_atom_type_symbol
_atom_type_description
_atom_type_scat_dispersion_real
_atom_type_scat_dispersion_imag
_atom_type_scat_source
C C 0.0033 0.0016 'International Tables Vol C Tables 4.2.6.8 and 6.1.1.4'
H H 0.0000 0.0000 'International Tables Vol C Tables 4.2.6.8 and 6.1.1.4'
O O 0.0106 0.0060 'International Tables Vol C Tables 4.2.6.8 and 6.1.1.4'

loop_
_geom_angle_atom_site_label_1
_geom_angle_atom_site_label_2
_geom_angle_atom_site_label_3
_geom_angle
_geom_angle_site_symmetry_1
_geom_angle_site_symmetry_3
_geom_angle_publ_flag
C14 O4 C15 115.34(15) . . ?
C1 O2 C12 111.08(14) . . ?
C5 C4 C9 119.09(16) . . ?
C3 C4 C5 121.12(16) . . ?
C3 C4 C9 119.78(16) . . ?
O4 C14 C13 111.22(16) . . ?
O3 C14 O4 123.68(18) . . ?
O3 C14 C13 125.08(18) . . ?
C4 C5 H5 119.7 . . ?
C6 C5 C4 120.54(17) . . ?
C6 C5 H5 119.7 . . ?
C8 C9 C4 118.80(16) . . ?
C8 C9 C10 121.17(16) . . ?
C10 C9 C4 120.03(16) . . ?
C8 C7 H7 119.7 . . ?
C8 C7 C6 120.68(18) . . ?
C6 C7 H7 119.7 . . ?
C9 C8 H8 119.8 . . ?
C7 C8 C9 120.46(17) . . ?
C7 C8 H8 119.8 . . ?
C5 C6 C7 120.41(18) . . ?
C5 C6 H6 119.8 . . ?
C7 C6 H6 119.8 . . ?
C3 C2 C1 129.02(17) . . ?
C3 C2 C11 122.53(17) . . ?
C11 C2 C1 108.44(16) . . ?
O2 C1 C2 108.19(15) . . ?
O1 C1 O2 121.42(18) . . ?
O1 C1 C2 130.36(18) . . ?
C4 C3 H3 120.9 . . ?
C2 C3 C4 118.23(16) . . ?
C2 C3 H3 120.9 . . ?
C9 C10 H10 120.8 . . ?
C11 C10 C9 118.46(16) . . ?
C11 C10 H10 120.8 . . ?
C2 C11 C12 107.98(16) . . ?
C10 C11 C2 120.93(17) . . ?
C10 C11 C12 131.10(16) . . ?
O4 C15 H15A 110.3 . . ?
O4 C15 H15B 110.3 . . ?
O4 C15 C16 107.31(17) . . ?
H15A C15 H15B 108.5 . . ?
C16 C15 H15A 110.3 . . ?
C16 C15 H15B 110.3 . . ?
O2 C12 C11 104.27(14) . . ?
O2 C12 H12 110.1 . . ?
O2 C12 C13 108.09(14) . . ?
C11 C12 H12 110.1 . . ?
C11 C12 C13 114.10(16) . . ?
C13 C12 H12 110.1 . . ?
C15 C16 H16A 109.5 . . ?
C15 C16 H16B 109.5 . . ?
C15 C16 H16C 109.5 . . ?
H16A C16 H16B 109.5 . . ?
H16A C16 H16C 109.5 . . ?
H16B C16 H16C 109.5 . . ?
C14 C13 H13A 109.3 . . ?
C14 C13 H13B 109.3 . . ?
C12 C13 C14 111.44(16) . . ?
C12 C13 H13A 109.3 . . ?
C12 C13 H13B 109.3 . . ?
H13A C13 H13B 108.0 . . ?

loop_
_geom_bond_atom_site_label_1
_geom_bond_atom_site_label_2
_geom_bond_distance
_geom_bond_site_symmetry_2
_geom_bond_publ_flag
O4 C14 1.333(2) . ?
O4 C15 1.457(2) . ?
O3 C14 1.198(2) . ?
O2 C1 1.367(2) . ?
O2 C12 1.465(2) . ?
O1 C1 1.199(2) . ?
C4 C5 1.420(2) . ?
C4 C9 1.430(2) . ?
C4 C3 1.414(3) . ?
C14 C13 1.515(3) . ?
C5 H5 0.9500 . ?
C5 C6 1.367(3) . ?
C9 C8 1.418(3) . ?
C9 C10 1.419(2) . ?
C7 H7 0.9500 . ?
C7 C8 1.371(3) . ?
C7 C6 1.413(3) . ?
C8 H8 0.9500 . ?
C6 H6 0.9500 . ?
C2 C1 1.470(3) . ?
C2 C3 1.361(3) . ?
C2 C11 1.407(2) . ?
C3 H3 0.9500 . ?
C10 H10 0.9500 . ?
C10 C11 1.368(3) . ?
C11 C12 1.502(2) . ?
C15 H15A 0.9900 . ?
C15 H15B 0.9900 . ?
C15 C16 1.500(3) . ?
C12 H12 1.0000 . ?
C12 C13 1.514(3) . ?
C16 H16A 0.9800 . ?
C16 H16B 0.9800 . ?
C16 H16C 0.9800 . ?
C13 H13A 0.9900 . ?
C13 H13B 0.9900 . ?

loop_
_geom_torsion_atom_site_label_1
_geom_torsion_atom_site_label_2
_geom_torsion_atom_site_label_3
_geom_torsion_atom_site_label_4
_geom_torsion
_geom_torsion_site_symmetry_1
_geom_torsion_site_symmetry_2
_geom_torsion_site_symmetry_3
_geom_torsion_site_symmetry_4
_geom_torsion_publ_flag
O4 C14 C13 C12 -149.02(15) . . . . ?
O3 C14 C13 C12 32.3(3) . . . . ?
O2 C12 C13 C14 63.92(19) . . . . ?
C4 C5 C6 C7 1.1(3) . . . . ?
C4 C9 C8 C7 -0.3(3) . . . . ?
C4 C9 C10 C11 -1.0(3) . . . . ?
C14 O4 C15 C16 179.02(17) . . . . ?
C5 C4 C9 C8 1.2(2) . . . . ?
C5 C4 C9 C10 -178.24(16) . . . . ?
C5 C4 C3 C2 179.56(17) . . . . ?
C9 C4 C5 C6 -1.6(3) . . . . ?
C9 C4 C3 C2 -0.2(3) . . . . ?
C9 C10 C11 C2 -0.8(3) . . . . ?
C9 C10 C11 C12 178.73(17) . . . . ?
C8 C9 C10 C11 179.58(17) . . . . ?
C8 C7 C6 C5 -0.2(3) . . . . ?
C6 C7 C8 C9 -0.2(3) . . . . ?
C2 C11 C12 O2 -1.93(19) . . . . ?
C2 C11 C12 C13 -119.63(17) . . . . ?
C1 O2 C12 C11 1.68(19) . . . . ?
C1 O2 C12 C13 123.43(16) . . . . ?
C1 C2 C3 C4 179.67(18) . . . . ?
C1 C2 C11 C10 -178.86(17) . . . . ?
C1 C2 C11 C12 1.5(2) . . . . ?
C3 C4 C5 C6 178.64(17) . . . . ?
C3 C4 C9 C8 -179.04(16) . . . . ?
C3 C4 C9 C10 1.6(2) . . . . ?
C3 C2 C1 O2 178.36(18) . . . . ?
C3 C2 C1 O1 -3.5(4) . . . . ?
C3 C2 C11 C10 2.2(3) . . . . ?
C3 C2 C11 C12 -177.41(17) . . . . ?
C10 C9 C8 C7 179.09(17) . . . . ?
C10 C11 C12 O2 178.51(19) . . . . ?
C10 C11 C12 C13 60.8(3) . . . . ?
C11 C2 C1 O2 -0.5(2) . . . . ?
C11 C2 C1 O1 177.7(2) . . . . ?
C11 C2 C3 C4 -1.6(3) . . . . ?
C11 C12 C13 C14 179.40(15) . . . . ?
C15 O4 C14 O3 0.9(3) . . . . ?
C15 O4 C14 C13 -177.81(15) . . . . ?
C12 O2 C1 O1 -179.14(18) . . . . ?
C12 O2 C1 C2 -0.8(2) . . . . ?

loop_
_twin_individual_id
_twin_individual_mass_fraction_refined
1 1.10795
2 -0.10795
